data_7160762
loop_
_publ_author_name
'Banga, Shefali'
'Babu, Srinivasarao Arulananda'

_publ_section_title
;
 Modification of fluorene and fluorenone core <i>via</i> C-H
 functionalization.
;
_journal_issue 42
_journal_name_full 'Organic &amp; biomolecular chemistry'
_journal_page_first 9692
_journal_page_last 9712
_journal_paper_doi 10.1039/d5ob01242b
_journal_volume 23
_journal_year 2025
_chemical_formula_moiety 'C31 H23 Cl N2 O'
_chemical_formula_sum 'C31 H23 Cl N2 O'
_chemical_formula_weight 474.96
_chemical_name_systematic C31H23ClN2O
_space_group_crystal_system triclinic
_space_group_IT_number 2
_space_group_name_Hall '-P 1'
_space_group_name_H-M_alt 'P -1'
_atom_sites_solution_hydrogens mixed
_atom_sites_solution_primary dual
_audit_creation_date 2023-05-20
_audit_creation_method
;
Olex2 1.5
(compiled 2022.04.07 svn.rca3783a0 for OlexSys, GUI svn.r6498)
;
_audit_update_record
;
2025-01-10 deposited with the CCDC.	2025-09-30 downloaded from the CCDC.
;
_cell_angle_alpha 83.843(5)
_cell_angle_beta 69.351(6)
_cell_angle_gamma 76.847(5)
_cell_formula_units_Z 2
_cell_length_a 9.6750(6)
_cell_length_b 10.6988(7)
_cell_length_c 12.6825(8)
_cell_measurement_reflns_used 2387
_cell_measurement_temperature 293
_cell_measurement_theta_max 21.1910
_cell_measurement_theta_min 2.6000
_cell_volume 1195.69(14)
_computing_cell_refinement 'CrysAlisPro 1.171.39.35c (Rigaku OD, 2017)'
_computing_data_collection 'CrystalClear-SM Expert 2.0 r7 (Rigaku, 2011)'
_computing_data_reduction 'CrystalClear-SM Expert 2.0 r7 (Rigaku, 2011)'
_computing_molecular_graphics 'Olex2 1.5 (Dolomanov et al., 2009)'
_computing_publication_material 'Olex2 1.5 (Dolomanov et al., 2009)'
_computing_structure_refinement 'SHELXL 2018/3 (Sheldrick, 2015)'
_computing_structure_solution 'SHELXT 2018/2 (Sheldrick, 2018)'
_diffrn_ambient_temperature 293
_diffrn_detector CCD
_diffrn_detector_area_resol_mean 28.5714
_diffrn_detector_type 'Rigaku Saturn724+'
_diffrn_measured_fraction_theta_full 0.998
_diffrn_measured_fraction_theta_max 0.941
_diffrn_measurement_details
;
List of Runs (angles in degrees, time in seconds):

  # Type    Start    End  Width  t~exp~   \w     \q     \k     \f   Frames
#--------------------------------------------------------------------------
  1  \w    -69.00 119.00   0.50    5.00    --   29.89  54.00-150.00  376
  2  \w    -69.00 119.00   0.50    5.00    --   29.89  54.00  60.00  376
  3  \w    -69.00 119.00   0.50    5.00    --   29.89  54.00  60.00  376
  4  \w    -69.00 119.00   0.50    5.00    --   29.89  54.00 -30.00  376
  5  \w    -69.00  56.00   0.50    5.00    --   29.89  54.00 120.00  250
;
_diffrn_measurement_device 'AFC12 (Right): Kappa 3 circle'
_diffrn_measurement_device_type 'Rigaku Saturn724+ (2x2 bin mode)'
_diffrn_measurement_method 'profile data from \w-scans'
_diffrn_measurement_specimen_support 'Mitegen 50um'
_diffrn_orient_matrix_type 'CrysAlisPro convention (1999,Acta A55,543-557)'
_diffrn_orient_matrix_UB_11 0.0650108000
_diffrn_orient_matrix_UB_12 -0.0257597000
_diffrn_orient_matrix_UB_13 0.0151127000
_diffrn_orient_matrix_UB_21 -0.0349394000
_diffrn_orient_matrix_UB_22 0.0319991000
_diffrn_orient_matrix_UB_23 0.0518752000
_diffrn_orient_matrix_UB_31 -0.0309408000
_diffrn_orient_matrix_UB_32 -0.0543311000
_diffrn_orient_matrix_UB_33 0.0256091000
_diffrn_radiation_collimation 0.3
_diffrn_radiation_monochromator Confocal
_diffrn_radiation_probe x-ray
_diffrn_radiation_type 'Mo K\a'
_diffrn_radiation_wavelength 0.71073
_diffrn_reflns_av_R_equivalents 0.0718
_diffrn_reflns_av_unetI/netI 0.1170
_diffrn_reflns_Laue_measured_fraction_full 0.998
_diffrn_reflns_Laue_measured_fraction_max 0.941
_diffrn_reflns_limit_h_max 14
_diffrn_reflns_limit_h_min -14
_diffrn_reflns_limit_k_max 16
_diffrn_reflns_limit_k_min -16
_diffrn_reflns_limit_l_max 19
_diffrn_reflns_limit_l_min -19
_diffrn_reflns_number 26590
_diffrn_reflns_point_group_measured_fraction_full 0.998
_diffrn_reflns_point_group_measured_fraction_max 0.941
_diffrn_reflns_theta_full 25.242
_diffrn_reflns_theta_max 32.780
_diffrn_reflns_theta_min 2.564
_diffrn_source 'Rotating Anode'
_diffrn_source_current 24.0
_diffrn_source_power 1.2
_diffrn_source_target Mo
_diffrn_source_type 'Rotating Anode'
_diffrn_source_voltage 50.0
_exptl_absorpt_coefficient_mu 0.187
_exptl_absorpt_correction_T_max 1.00000
_exptl_absorpt_correction_T_min 0.58200
_exptl_absorpt_correction_type multi-scan
_exptl_absorpt_process_details
;
CrysAlisPro 1.171.39.35c (Rigaku Oxford Diffraction, 2017)
Empirical absorption correction using spherical harmonics,
 implemented in SCALE3 ABSPACK scaling algorithm.
;
_exptl_crystal_colour 'clear light colourless'
_exptl_crystal_colour_lustre clear
_exptl_crystal_colour_modifier light
_exptl_crystal_colour_primary colourless
_exptl_crystal_density_diffrn 1.319
_exptl_crystal_description block
_exptl_crystal_F_000 496
_exptl_crystal_size_max 0.3
_exptl_crystal_size_mid 0.3
_exptl_crystal_size_min 0.2
_refine_diff_density_max 1.027
_refine_diff_density_min -0.273
_refine_diff_density_rms 0.075
_refine_ls_extinction_method none
_refine_ls_goodness_of_fit_ref 0.993
_refine_ls_hydrogen_treatment mixed
_refine_ls_matrix_type full
_refine_ls_number_parameters 322
_refine_ls_number_reflns 8344
_refine_ls_number_restraints 0
_refine_ls_restrained_S_all 0.993
_refine_ls_R_factor_all 0.2241
_refine_ls_R_factor_gt 0.0907
_refine_ls_shift/su_max 0.000
_refine_ls_shift/su_mean 0.000
_refine_ls_structure_factor_coef Fsqd
_refine_ls_weighting_details 'w=1/[\s^2^(Fo^2^)+(0.1520P)^2^] where P=(Fo^2^+2Fc^2^)/3'
_refine_ls_weighting_scheme calc
_refine_ls_wR_factor_gt 0.2233
_refine_ls_wR_factor_ref 0.3301
_reflns_Friedel_coverage 0.000
_reflns_number_gt 3083
_reflns_number_total 8344
_reflns_threshold_expression 'I > 2\s(I)'
_cod_data_source_file d5ob01242b2.cif
_cod_data_source_block sb426
_cod_depositor_comments 'Adding full bibliography for 7160761--7160762.cif.'
_cod_database_code 7160762
_shelx_shelxl_version_number 2018/3
_shelx_space_group_comment
;
The symmetry employed for this shelxl refinement is uniquely defined
by the following loop, which should always be used as a source of
symmetry information in preference to the above space-group names.
They are only intended as comments.
;
_olex2_refinement_description
;
1. Fixed Uiso
 At 1.2 times of:
  All C(H) groups
 At 1.5 times of:
  All C(H,H,H) groups
2.a Aromatic/amide H refined with riding coordinates:
 C00B(H00B), C00C(H00C), C00D(H00D), C00J(H00J), C00K(H00K), C00M(H00M),
 C00O(H00O), C00P(H00P), C00R(H00R), C00S(H00S), C00T(H00T), C00V(H00V),
 C00W(H00W), C00X(H00X), C00Y(H00Y), C00Z(H00Z)
2.b Idealised Me refined as rotating group:
 C00Q(H00A,H00E,H00F), C00U(H00G,H00H,H00I)
;
_olex2_submission_original_sample_id 'sb 426'
_olex2_submission_special_instructions 'No special instructions were received'
_oxdiff_exptl_absorpt_empirical_details
;
Empirical correction (ABSPACK) includes:
- Absorption correction using spherical harmonics
- Frame scaling
;
_oxdiff_exptl_absorpt_empirical_full_max 1.749
_oxdiff_exptl_absorpt_empirical_full_min 0.849

loop_
_space_group_symop_operation_xyz
'x, y, z'
'-x, -y, -z'

loop_
_atom_site_label
_atom_site_type_symbol
_atom_site_fract_x
_atom_site_fract_y
_atom_site_fract_z
_atom_site_U_iso_or_equiv
_atom_site_adp_type
_atom_site_occupancy
_atom_site_site_symmetry_order
_atom_site_calc_flag
_atom_site_refinement_flags_posn
_atom_site_refinement_flags_adp
_atom_site_refinement_flags_occupancy
_atom_site_disorder_assembly
_atom_site_disorder_group
Cl00 Cl 0.33368(11) 0.33738(9) 0.01597(7) 0.0679(3) Uani 1 1 d . . . . .
O002 O 0.2865(3) 0.8180(2) 0.1237(2) 0.0658(7) Uani 1 1 d . . . . .
N003 N 0.3953(3) 0.7767(3) 0.2590(2) 0.0534(7) Uani 1 1 d . . . . .
N004 N 0.5259(3) 0.7896(2) 0.4087(2) 0.0534(7) Uani 1 1 d . . . . .
C005 C 0.1769(3) 0.6288(3) 0.4365(2) 0.0455(7) Uani 1 1 d . . . . .
C006 C 0.5443(4) 0.8793(3) 0.3228(3) 0.0481(7) Uani 1 1 d . . . . .
C007 C 0.2229(3) 0.5597(3) 0.3294(2) 0.0454(7) Uani 1 1 d . . . . .
C008 C 0.1695(3) 0.6255(3) 0.6292(2) 0.0455(7) Uani 1 1 d . . . . .
C009 C 0.0799(3) 0.7496(3) 0.6412(2) 0.0448(7) Uani 1 1 d . . . . .
C00A C 0.2792(3) 0.6165(3) 0.2217(2) 0.0439(7) Uani 1 1 d . . . . .
C00B C 0.2185(3) 0.5672(3) 0.5264(2) 0.0456(7) Uani 1 1 d . . . . .
H00B H 0.280063 0.485747 0.517309 0.055 Uiso 1 1 calc R U . . .
C00C C 0.0857(4) 0.7520(3) 0.4515(3) 0.0486(7) Uani 1 1 d . . . . .
H00C H 0.056781 0.793954 0.392164 0.058 Uiso 1 1 calc R U . . .
C00D C 0.3109(3) 0.5477(3) 0.1262(3) 0.0479(7) Uani 1 1 d . . . . .
H00D H 0.343349 0.586934 0.055215 0.057 Uiso 1 1 calc R U . . .
C00E C 0.0402(3) 0.7853(3) 0.7595(3) 0.0455(7) Uani 1 1 d . . . . .
C00F C 0.3174(4) 0.7477(3) 0.1982(3) 0.0479(7) Uani 1 1 d . . . . .
C00G C 0.1981(4) 0.5728(3) 0.7372(2) 0.0485(7) Uani 1 1 d . . . . .
C00H C 0.4701(4) 0.8792(3) 0.2436(3) 0.0491(7) Uani 1 1 d . . . . .
C00I C 0.1064(4) 0.6837(3) 0.8151(2) 0.0493(7) Uani 1 1 d . . . . .
C00J C 0.2080(4) 0.4317(3) 0.3355(3) 0.0512(8) Uani 1 1 d . . . . .
H00J H 0.171616 0.392314 0.405952 0.061 Uiso 1 1 calc R U . . .
C00K C 0.0380(3) 0.8122(3) 0.5528(3) 0.0472(7) Uani 1 1 d . . . . .
H00K H -0.022029 0.894315 0.561432 0.057 Uiso 1 1 calc R U . . .
C00L C 0.2947(4) 0.4218(3) 0.1354(3) 0.0495(7) Uani 1 1 d . . . . .
C00M C 0.2453(4) 0.3625(3) 0.2407(3) 0.0509(8) Uani 1 1 d . . . . .
H00M H 0.237486 0.276740 0.247121 0.061 Uiso 1 1 calc R U . . .
C00N C 0.6312(4) 0.9740(3) 0.3101(3) 0.0534(8) Uani 1 1 d . . . . .
C00O C -0.0486(4) 0.8958(3) 0.8155(3) 0.0558(8) Uani 1 1 d . . . . .
H00O H -0.094141 0.962941 0.778166 0.067 Uiso 1 1 calc R U . . .
C00P C 0.0854(4) 0.6918(3) 0.9284(3) 0.0574(8) Uani 1 1 d . . . . .
H00P H 0.128993 0.624093 0.966525 0.069 Uiso 1 1 calc R U . . .
C00Q C 0.1401(4) 0.4487(3) 0.7782(3) 0.0585(9) Uani 1 1 d . . . . .
H00A H 0.035664 0.462986 0.785218 0.088 Uiso 1 1 calc R U . . .
H00E H 0.150685 0.422322 0.850240 0.088 Uiso 1 1 calc R U . . .
H00F H 0.197488 0.382712 0.724992 0.088 Uiso 1 1 calc R U . . .
C00R C 0.4781(4) 0.9721(3) 0.1595(3) 0.0574(8) Uani 1 1 d . . . . .
H00R H 0.425957 0.974144 0.109976 0.069 Uiso 1 1 calc R U . . .
C00S C 0.5910(4) 0.7941(3) 0.4825(3) 0.0598(9) Uani 1 1 d . . . . .
H00S H 0.576518 0.734848 0.542612 0.072 Uiso 1 1 calc R U . . .
C00T C 0.6403(5) 1.0657(3) 0.2203(3) 0.0659(10) Uani 1 1 d . . . . .
H00T H 0.698089 1.127317 0.210635 0.079 Uiso 1 1 calc R U . . .
C00U C 0.3649(4) 0.5520(4) 0.7221(3) 0.0634(9) Uani 1 1 d . . . . .
H00G H 0.421593 0.487973 0.666926 0.095 Uiso 1 1 calc R U . . .
H00H H 0.379308 0.523838 0.792672 0.095 Uiso 1 1 calc R U . . .
H00I H 0.398990 0.631165 0.697275 0.095 Uiso 1 1 calc R U . . .
C00V C 0.7014(4) 0.9713(4) 0.3907(3) 0.0660(10) Uani 1 1 d . . . . .
H00V H 0.761419 1.030103 0.384968 0.079 Uiso 1 1 calc R U . . .
C00W C -0.0679(4) 0.9038(4) 0.9277(3) 0.0640(9) Uani 1 1 d . . . . .
H00W H -0.125879 0.977815 0.965824 0.077 Uiso 1 1 calc R U . . .
C00X C 0.6812(4) 0.8822(4) 0.4772(3) 0.0667(10) Uani 1 1 d . . . . .
H00X H 0.726061 0.879799 0.531456 0.080 Uiso 1 1 calc R U . . .
C00Y C -0.0031(5) 0.8045(4) 0.9844(3) 0.0690(10) Uani 1 1 d . . . . .
H00Y H -0.017968 0.811886 1.060165 0.083 Uiso 1 1 calc R U . . .
C00Z C 0.5658(5) 1.0645(3) 0.1485(3) 0.0675(10) Uani 1 1 d . . . . .
H00Z H 0.572489 1.126154 0.090284 0.081 Uiso 1 1 calc R U . . .
H003 H 0.396(4) 0.728(3) 0.318(3) 0.059(10) Uiso 1 1 d . . . . .

loop_
_atom_site_aniso_label
_atom_site_aniso_U_11
_atom_site_aniso_U_22
_atom_site_aniso_U_33
_atom_site_aniso_U_23
_atom_site_aniso_U_13
_atom_site_aniso_U_12
Cl00 0.0809(7) 0.0732(6) 0.0569(6) -0.0150(4) -0.0241(5) -0.0227(5)
O002 0.0887(19) 0.0612(14) 0.0620(15) 0.0145(12) -0.0436(14) -0.0218(13)
N003 0.0685(19) 0.0532(16) 0.0499(16) 0.0088(12) -0.0283(14) -0.0257(14)
N004 0.0596(18) 0.0484(15) 0.0577(16) 0.0000(12) -0.0238(14) -0.0157(12)
C005 0.0419(17) 0.0507(17) 0.0440(16) 0.0043(13) -0.0147(14) -0.0120(13)
C006 0.0486(19) 0.0469(16) 0.0465(17) -0.0075(13) -0.0099(14) -0.0125(13)
C007 0.0460(18) 0.0503(17) 0.0420(16) 0.0000(12) -0.0163(14) -0.0120(13)
C008 0.0430(17) 0.0500(17) 0.0441(16) 0.0007(13) -0.0160(13) -0.0097(13)
C009 0.0454(17) 0.0484(16) 0.0410(15) -0.0026(12) -0.0123(13) -0.0133(13)
C00A 0.0465(18) 0.0445(15) 0.0436(16) -0.0007(12) -0.0186(14) -0.0098(13)
C00B 0.0501(18) 0.0447(16) 0.0397(15) -0.0004(12) -0.0149(14) -0.0057(13)
C00C 0.0528(19) 0.0492(17) 0.0474(17) 0.0060(13) -0.0223(15) -0.0125(14)
C00D 0.0489(19) 0.0557(18) 0.0419(16) 0.0028(13) -0.0173(14) -0.0152(14)
C00E 0.0444(17) 0.0505(17) 0.0466(16) -0.0006(13) -0.0176(14) -0.0162(13)
C00F 0.0504(19) 0.0517(17) 0.0419(16) -0.0039(13) -0.0158(14) -0.0096(14)
C00G 0.055(2) 0.0496(17) 0.0412(16) 0.0027(13) -0.0190(14) -0.0087(14)
C00H 0.055(2) 0.0468(16) 0.0470(17) -0.0030(13) -0.0158(15) -0.0158(14)
C00I 0.0489(18) 0.0589(19) 0.0431(17) -0.0020(14) -0.0145(14) -0.0186(14)
C00J 0.056(2) 0.0525(18) 0.0485(18) 0.0057(14) -0.0195(15) -0.0190(15)
C00K 0.0457(18) 0.0449(16) 0.0505(17) -0.0011(13) -0.0182(14) -0.0051(13)
C00L 0.0481(18) 0.0569(18) 0.0485(17) -0.0067(14) -0.0198(14) -0.0126(14)
C00M 0.053(2) 0.0480(17) 0.0548(18) -0.0021(14) -0.0196(15) -0.0150(14)
C00N 0.052(2) 0.0514(18) 0.0570(19) -0.0043(15) -0.0142(16) -0.0163(15)
C00O 0.062(2) 0.0495(18) 0.057(2) -0.0070(15) -0.0178(17) -0.0137(15)
C00P 0.068(2) 0.062(2) 0.0466(18) -0.0035(15) -0.0210(16) -0.0170(17)
C00Q 0.067(2) 0.0549(19) 0.0530(19) 0.0066(15) -0.0216(17) -0.0135(16)
C00R 0.067(2) 0.0565(19) 0.0488(18) 0.0036(15) -0.0183(17) -0.0180(16)
C00S 0.071(2) 0.0548(19) 0.058(2) -0.0004(15) -0.0282(18) -0.0115(17)
C00T 0.076(3) 0.059(2) 0.067(2) 0.0034(17) -0.020(2) -0.0308(18)
C00U 0.060(2) 0.074(2) 0.059(2) 0.0009(18) -0.0276(18) -0.0093(18)
C00V 0.056(2) 0.075(2) 0.076(3) -0.011(2) -0.0239(19) -0.0238(18)
C00W 0.070(3) 0.063(2) 0.059(2) -0.0125(17) -0.0193(19) -0.0135(18)
C00X 0.061(2) 0.076(2) 0.075(2) -0.011(2) -0.035(2) -0.0117(19)
C00Y 0.089(3) 0.078(3) 0.0435(18) -0.0113(17) -0.0201(19) -0.023(2)
C00Z 0.083(3) 0.053(2) 0.063(2) 0.0075(16) -0.016(2) -0.0247(18)

loop_
_atom_type_symbol
_atom_type_description
_atom_type_scat_dispersion_real
_atom_type_scat_dispersion_imag
_atom_type_scat_source
C C 0.0033 0.0016 'International Tables Vol C Tables 4.2.6.8 and 6.1.1.4'
H H 0.0000 0.0000 'International Tables Vol C Tables 4.2.6.8 and 6.1.1.4'
Cl Cl 0.1484 0.1585 'International Tables Vol C Tables 4.2.6.8 and 6.1.1.4'
N N 0.0061 0.0033 'International Tables Vol C Tables 4.2.6.8 and 6.1.1.4'
O O 0.0106 0.0060 'International Tables Vol C Tables 4.2.6.8 and 6.1.1.4'

loop_
_geom_angle_atom_site_label_1
_geom_angle_atom_site_label_2
_geom_angle_atom_site_label_3
_geom_angle
_geom_angle_site_symmetry_1
_geom_angle_site_symmetry_3
_geom_angle_publ_flag
C00F N003 C00H 129.3(3) . . ?
C00F N003 H003 116(2) . . ?
C00H N003 H003 115(2) . . ?
C00S N004 C006 117.2(3) . . ?
C00B C005 C007 119.6(3) . . ?
C00B C005 C00C 118.6(3) . . ?
C00C C005 C007 121.7(3) . . ?
N004 C006 C00H 118.2(3) . . ?
N004 C006 C00N 123.0(3) . . ?
C00N C006 C00H 118.8(3) . . ?
C00A C007 C005 123.7(3) . . ?
C00J C007 C005 118.6(3) . . ?
C00J C007 C00A 117.7(3) . . ?
C009 C008 C00G 112.2(3) . . ?
C00B C008 C009 119.1(3) . . ?
C00B C008 C00G 128.7(3) . . ?
C008 C009 C00E 107.3(3) . . ?
C00K C009 C008 120.7(3) . . ?
C00K C009 C00E 131.9(3) . . ?
C007 C00A C00F 125.4(3) . . ?
C00D C00A C007 119.9(3) . . ?
C00D C00A C00F 114.6(3) . . ?
C005 C00B H00B 119.5 . . ?
C008 C00B C005 121.0(3) . . ?
C008 C00B H00B 119.5 . . ?
C005 C00C H00C 119.4 . . ?
C00K C00C C005 121.1(3) . . ?
C00K C00C H00C 119.4 . . ?
C00A C00D H00D 119.6 . . ?
C00L C00D C00A 120.7(3) . . ?
C00L C00D H00D 119.6 . . ?
C00I C00E C009 108.3(3) . . ?
C00I C00E C00O 121.1(3) . . ?
C00O C00E C009 130.6(3) . . ?
O002 C00F N003 123.6(3) . . ?
O002 C00F C00A 120.6(3) . . ?
N003 C00F C00A 115.6(3) . . ?
C008 C00G C00I 100.2(2) . . ?
C008 C00G C00Q 111.4(3) . . ?
C008 C00G C00U 111.0(3) . . ?
C00I C00G C00Q 112.2(3) . . ?
C00U C00G C00I 111.0(3) . . ?
C00U C00G C00Q 110.7(3) . . ?
N003 C00H C006 114.4(3) . . ?
C00R C00H N003 125.3(3) . . ?
C00R C00H C006 120.3(3) . . ?
C00E C00I C00G 112.0(3) . . ?
C00E C00I C00P 120.1(3) . . ?
C00P C00I C00G 127.9(3) . . ?
C007 C00J H00J 119.0 . . ?
C00M C00J C007 122.1(3) . . ?
C00M C00J H00J 119.0 . . ?
C009 C00K H00K 120.2 . . ?
C00C C00K C009 119.5(3) . . ?
C00C C00K H00K 120.2 . . ?
C00D C00L Cl00 120.3(2) . . ?
C00D C00L C00M 120.2(3) . . ?
C00M C00L Cl00 119.5(2) . . ?
C00J C00M C00L 119.3(3) . . ?
C00J C00M H00M 120.4 . . ?
C00L C00M H00M 120.4 . . ?
C00T C00N C006 119.0(3) . . ?
C00V C00N C006 116.9(3) . . ?
C00V C00N C00T 124.0(3) . . ?
C00E C00O H00O 120.7 . . ?
C00W C00O C00E 118.6(3) . . ?
C00W C00O H00O 120.7 . . ?
C00I C00P H00P 120.7 . . ?
C00I C00P C00Y 118.6(3) . . ?
C00Y C00P H00P 120.7 . . ?
C00G C00Q H00A 109.5 . . ?
C00G C00Q H00E 109.5 . . ?
C00G C00Q H00F 109.5 . . ?
H00A C00Q H00E 109.5 . . ?
H00A C00Q H00F 109.5 . . ?
H00E C00Q H00F 109.5 . . ?
C00H C00R H00R 120.2 . . ?
C00H C00R C00Z 119.7(3) . . ?
C00Z C00R H00R 120.2 . . ?
N004 C00S H00S 117.7 . . ?
N004 C00S C00X 124.6(3) . . ?
C00X C00S H00S 117.7 . . ?
C00N C00T H00T 119.7 . . ?
C00Z C00T C00N 120.6(3) . . ?
C00Z C00T H00T 119.7 . . ?
C00G C00U H00G 109.5 . . ?
C00G C00U H00H 109.5 . . ?
C00G C00U H00I 109.5 . . ?
H00G C00U H00H 109.5 . . ?
H00G C00U H00I 109.5 . . ?
H00H C00U H00I 109.5 . . ?
C00N C00V H00V 120.1 . . ?
C00X C00V C00N 119.8(3) . . ?
C00X C00V H00V 120.1 . . ?
C00O C00W H00W 119.3 . . ?
C00Y C00W C00O 121.3(3) . . ?
C00Y C00W H00W 119.3 . . ?
C00S C00X H00X 120.8 . . ?
C00V C00X C00S 118.5(3) . . ?
C00V C00X H00X 120.8 . . ?
C00P C00Y H00Y 119.8 . . ?
C00W C00Y C00P 120.4(3) . . ?
C00W C00Y H00Y 119.8 . . ?
C00R C00Z H00Z 119.2 . . ?
C00T C00Z C00R 121.6(3) . . ?
C00T C00Z H00Z 119.2 . . ?

loop_
_geom_bond_atom_site_label_1
_geom_bond_atom_site_label_2
_geom_bond_distance
_geom_bond_site_symmetry_2
_geom_bond_publ_flag
Cl00 C00L 1.729(3) . ?
O002 C00F 1.222(4) . ?
N003 C00F 1.351(4) . ?
N003 C00H 1.407(4) . ?
N003 H003 0.86(3) . ?
N004 C006 1.362(4) . ?
N004 C00S 1.310(4) . ?
C005 C007 1.493(4) . ?
C005 C00B 1.392(4) . ?
C005 C00C 1.399(4) . ?
C006 C00H 1.426(4) . ?
C006 C00N 1.421(4) . ?
C007 C00A 1.406(4) . ?
C007 C00J 1.401(4) . ?
C008 C009 1.401(4) . ?
C008 C00B 1.385(4) . ?
C008 C00G 1.517(4) . ?
C009 C00E 1.480(4) . ?
C009 C00K 1.381(4) . ?
C00A C00D 1.390(4) . ?
C00A C00F 1.505(4) . ?
C00B H00B 0.9300 . ?
C00C H00C 0.9300 . ?
C00C C00K 1.379(4) . ?
C00D H00D 0.9300 . ?
C00D C00L 1.378(4) . ?
C00E C00I 1.388(4) . ?
C00E C00O 1.389(4) . ?
C00G C00I 1.524(4) . ?
C00G C00Q 1.528(4) . ?
C00G C00U 1.522(5) . ?
C00H C00R 1.372(4) . ?
C00I C00P 1.389(4) . ?
C00J H00J 0.9300 . ?
C00J C00M 1.373(4) . ?
C00K H00K 0.9300 . ?
C00L C00M 1.386(4) . ?
C00M H00M 0.9300 . ?
C00N C00T 1.413(5) . ?
C00N C00V 1.407(5) . ?
C00O H00O 0.9300 . ?
C00O C00W 1.377(5) . ?
C00P H00P 0.9300 . ?
C00P C00Y 1.406(5) . ?
C00Q H00A 0.9600 . ?
C00Q H00E 0.9600 . ?
C00Q H00F 0.9600 . ?
C00R H00R 0.9300 . ?
C00R C00Z 1.409(5) . ?
C00S H00S 0.9300 . ?
C00S C00X 1.405(5) . ?
C00T H00T 0.9300 . ?
C00T C00Z 1.349(5) . ?
C00U H00G 0.9600 . ?
C00U H00H 0.9600 . ?
C00U H00I 0.9600 . ?
C00V H00V 0.9300 . ?
C00V C00X 1.364(5) . ?
C00W H00W 0.9300 . ?
C00W C00Y 1.374(5) . ?
C00X H00X 0.9300 . ?
C00Y H00Y 0.9300 . ?
C00Z H00Z 0.9300 . ?

loop_
_geom_torsion_atom_site_label_1
_geom_torsion_atom_site_label_2
_geom_torsion_atom_site_label_3
_geom_torsion_atom_site_label_4
_geom_torsion
_geom_torsion_site_symmetry_1
_geom_torsion_site_symmetry_2
_geom_torsion_site_symmetry_3
_geom_torsion_site_symmetry_4
_geom_torsion_publ_flag
Cl00 C00L C00M C00J -177.1(2) . . . . ?
N003 C00H C00R C00Z -175.5(3) . . . . ?
N004 C006 C00H N003 -5.2(4) . . . . ?
N004 C006 C00H C00R 176.2(3) . . . . ?
N004 C006 C00N C00T -178.1(3) . . . . ?
N004 C006 C00N C00V 0.8(5) . . . . ?
N004 C00S C00X C00V 1.2(6) . . . . ?
C005 C007 C00A C00D -176.1(3) . . . . ?
C005 C007 C00A C00F 7.1(5) . . . . ?
C005 C007 C00J C00M 178.8(3) . . . . ?
C005 C00C C00K C009 -0.5(5) . . . . ?
C006 N004 C00S C00X -1.9(5) . . . . ?
C006 C00H C00R C00Z 2.9(5) . . . . ?
C006 C00N C00T C00Z 0.9(6) . . . . ?
C006 C00N C00V C00X -1.5(5) . . . . ?
C007 C005 C00B C008 -175.9(3) . . . . ?
C007 C005 C00C C00K 176.8(3) . . . . ?
C007 C00A C00D C00L -3.2(5) . . . . ?
C007 C00A C00F O002 -139.7(3) . . . . ?
C007 C00A C00F N003 44.5(4) . . . . ?
C007 C00J C00M C00L -2.2(5) . . . . ?
C008 C009 C00E C00I 0.3(3) . . . . ?
C008 C009 C00E C00O -178.4(3) . . . . ?
C008 C009 C00K C00C -0.4(5) . . . . ?
C008 C00G C00I C00E -1.8(3) . . . . ?
C008 C00G C00I C00P 178.6(3) . . . . ?
C009 C008 C00B C005 -1.6(5) . . . . ?
C009 C008 C00G C00I 1.9(3) . . . . ?
C009 C008 C00G C00Q 120.8(3) . . . . ?
C009 C008 C00G C00U -115.3(3) . . . . ?
C009 C00E C00I C00G 1.0(3) . . . . ?
C009 C00E C00I C00P -179.3(3) . . . . ?
C009 C00E C00O C00W 179.6(3) . . . . ?
C00A C007 C00J C00M -0.5(5) . . . . ?
C00A C00D C00L Cl00 179.7(2) . . . . ?
C00A C00D C00L C00M 0.5(5) . . . . ?
C00B C005 C007 C00A -136.7(3) . . . . ?
C00B C005 C007 C00J 44.0(4) . . . . ?
C00B C005 C00C C00K 0.3(4) . . . . ?
C00B C008 C009 C00E 178.0(3) . . . . ?
C00B C008 C009 C00K 1.4(5) . . . . ?
C00B C008 C00G C00I -177.5(3) . . . . ?
C00B C008 C00G C00Q -58.6(4) . . . . ?
C00B C008 C00G C00U 65.3(4) . . . . ?
C00C C005 C007 C00A 46.8(4) . . . . ?
C00C C005 C007 C00J -132.5(3) . . . . ?
C00C C005 C00B C008 0.8(4) . . . . ?
C00D C00A C00F O002 43.4(4) . . . . ?
C00D C00A C00F N003 -132.4(3) . . . . ?
C00D C00L C00M C00J 2.1(5) . . . . ?
C00E C009 C00K C00C -176.0(3) . . . . ?
C00E C00I C00P C00Y -0.2(5) . . . . ?
C00E C00O C00W C00Y -1.0(5) . . . . ?
C00F N003 C00H C006 -178.8(3) . . . . ?
C00F N003 C00H C00R -0.3(6) . . . . ?
C00F C00A C00D C00L 173.9(3) . . . . ?
C00G C008 C009 C00E -1.5(3) . . . . ?
C00G C008 C009 C00K -178.1(3) . . . . ?
C00G C008 C00B C005 177.8(3) . . . . ?
C00G C00I C00P C00Y 179.4(3) . . . . ?
C00H N003 C00F O002 -8.2(6) . . . . ?
C00H N003 C00F C00A 167.5(3) . . . . ?
C00H C006 C00N C00T 0.6(5) . . . . ?
C00H C006 C00N C00V 179.5(3) . . . . ?
C00H C00R C00Z C00T -1.4(6) . . . . ?
C00I C00E C00O C00W 1.1(5) . . . . ?
C00I C00P C00Y C00W 0.4(5) . . . . ?
C00J C007 C00A C00D 3.1(4) . . . . ?
C00J C007 C00A C00F -173.7(3) . . . . ?
C00K C009 C00E C00I 176.4(3) . . . . ?
C00K C009 C00E C00O -2.3(6) . . . . ?
C00N C006 C00H N003 176.0(3) . . . . ?
C00N C006 C00H C00R -2.5(5) . . . . ?
C00N C00T C00Z C00R -0.6(6) . . . . ?
C00N C00V C00X C00S 0.6(6) . . . . ?
C00O C00E C00I C00G 179.8(3) . . . . ?
C00O C00E C00I C00P -0.5(5) . . . . ?
C00O C00W C00Y C00P 0.2(6) . . . . ?
C00Q C00G C00I C00E -120.1(3) . . . . ?
C00Q C00G C00I C00P 60.3(4) . . . . ?
C00S N004 C006 C00H -177.9(3) . . . . ?
C00S N004 C006 C00N 0.8(5) . . . . ?
C00T C00N C00V C00X 177.3(4) . . . . ?
C00U C00G C00I C00E 115.5(3) . . . . ?
C00U C00G C00I C00P -64.1(4) . . . . ?
C00V C00N C00T C00Z -177.9(4) . . . . ?
